data_7051458
_journal_name_full 'New Journal of Chemistry'
_journal_paper_doi 10.1039/a903242h
_journal_year 1999
_chemical_formula_moiety '(C44 H28 N4 Zn).(H2 O).1/2(C12 H24 O6).(C9 H10 O2)'
_chemical_formula_sum 'C59 H52 N4 O6 Zn'
_chemical_formula_weight 978.42
_space_group_IT_number 2
_symmetry_cell_setting triclinic
_symmetry_space_group_name_Hall '-P 1'
_symmetry_space_group_name_H-M 'P -1'
_cell_angle_alpha 70.6520(10)
_cell_angle_beta 82.9990(10)
_cell_angle_gamma 87.5520(10)
_cell_formula_units_Z 2
_cell_length_a 12.1820(10)
_cell_length_b 12.4310(10)
_cell_length_c 17.0770(10)
_cell_measurement_temperature 120
_cell_volume 2421.8(3)
_diffrn_ambient_temperature 120
_exptl_crystal_density_diffrn 1.342
_cod_database_code 7051458

loop_
_symmetry_equiv_pos_as_xyz
'x, y, z'
'-x, -y, -z'

loop_
_atom_site_label
_atom_site_type_symbol
_atom_site_fract_x
_atom_site_fract_y
_atom_site_fract_z
_atom_site_U_iso_or_equiv
_atom_site_adp_type
_atom_site_occupancy
_atom_site_symmetry_multiplicity
_atom_site_calc_flag
_atom_site_refinement_flags
_atom_site_disorder_assembly
_atom_site_disorder_group
N1 N 0.7484(3) 0.1947(3) 0.2934(2) 0.0200(10) Uani 1 1 d . . .
N2 N 0.6407(3) 0.0407(3) 0.2325(2) 0.0197(10) Uani 1 1 d . . .
N3 N 0.4429(3) 0.1794(4) 0.2221(2) 0.0208(10) Uani 1 1 d . . .
N4 N 0.5476(3) 0.3292(3) 0.2891(2) 0.0211(10) Uani 1 1 d . . .
C5 C 0.6103(4) 0.3908(4) 0.3204(3) 0.0226(12) Uani 1 1 d . . .
C6 C 0.7212(4) 0.3679(4) 0.3348(3) 0.0200(12) Uani 1 1 d . . .
C7 C 0.7856(4) 0.2785(4) 0.3189(3) 0.0231(12) Uani 1 1 d . . .
C8 C 0.9031(4) 0.2617(4) 0.3283(3) 0.0262(13) Uani 1 1 d . . .
H8 H 0.9495 0.3087 0.3440 0.031 Uiso 1 1 calc R . .
C9 C 0.9327(4) 0.1661(4) 0.3104(3) 0.0237(12) Uani 1 1 d . . .
H9 H 1.0046 0.1333 0.3111 0.028 Uiso 1 1 calc R . .
C10 C 0.8363(4) 0.1220(4) 0.2898(3) 0.0209(12) Uani 1 1 d . . .
C11 C 0.8323(4) 0.0242(4) 0.2676(3) 0.0217(12) Uani 1 1 d . . .
C12 C 0.7423(4) -0.0138(4) 0.2397(3) 0.0197(12) Uani 1 1 d . . .
C13 C 0.7422(4) -0.1100(4) 0.2114(3) 0.0239(12) Uani 1 1 d . . .
H13 H 0.8017 -0.1618 0.2108 0.029 Uiso 1 1 calc R . .
C14 C 0.6418(4) -0.1141(4) 0.1854(3) 0.0242(12) Uani 1 1 d . . .
H14 H 0.6184 -0.1682 0.1626 0.029 Uiso 1 1 calc R . .
C15 C 0.5777(4) -0.0208(4) 0.1993(3) 0.0204(12) Uani 1 1 d . . .
C16 C 0.4692(4) 0.0059(4) 0.1797(3) 0.0224(12) Uani 1 1 d . . .
C17 C 0.4053(4) 0.0980(4) 0.1925(3) 0.0225(12) Uani 1 1 d . . .
C18 C 0.2910(4) 0.1213(4) 0.1774(3) 0.0266(13) Uani 1 1 d . . .
H18 H 0.2459 0.0778 0.1575 0.032 Uiso 1 1 calc R . .
C19 C 0.2606(4) 0.2146(4) 0.1964(3) 0.0257(13) Uani 1 1 d . . .
H19 H 0.1896 0.2495 0.1930 0.031 Uiso 1 1 calc R . .
C20 C 0.3561(4) 0.2535(4) 0.2233(3) 0.0232(12) Uani 1 1 d . . .
C21 C 0.3576(4) 0.3498(4) 0.2477(3) 0.0215(12) Uani 1 1 d . . .
C22 C 0.4454(4) 0.3850(4) 0.2801(3) 0.0207(12) Uani 1 1 d . . .
C23 C 0.4472(4) 0.4831(5) 0.3070(3) 0.0280(13) Uani 1 1 d . . .
H23 H 0.3886 0.5363 0.3064 0.034 Uiso 1 1 calc R . .
C24 C 0.5469(4) 0.4862(4) 0.3331(3) 0.0269(13) Uani 1 1 d . . .
H24 H 0.5709 0.5405 0.3555 0.032 Uiso 1 1 calc R . .
C25 C 0.7745(4) 0.4419(5) 0.3734(3) 0.0234(12) Uani 1 1 d . . .
C26 C 0.7962(4) 0.5562(4) 0.3315(3) 0.0262(13) Uani 1 1 d . . .
H26 H 0.7776 0.5896 0.2761 0.031 Uiso 1 1 calc R . .
C27 C 0.8447(4) 0.6230(5) 0.3688(3) 0.0268(13) Uani 1 1 d . . .
H27 H 0.8611 0.7009 0.3388 0.032 Uiso 1 1 calc R . .
C28 C 0.8690(4) 0.5742(5) 0.4510(3) 0.0254(13) Uani 1 1 d . . .
H28 H 0.9011 0.6192 0.4776 0.030 Uiso 1 1 calc R . .
C29 C 0.8464(4) 0.4607(5) 0.4937(3) 0.0313(14) Uani 1 1 d . . .
H29 H 0.8630 0.4278 0.5496 0.038 Uiso 1 1 calc R . .
C30 C 0.7997(4) 0.3946(5) 0.4557(3) 0.0286(13) Uani 1 1 d . . .
H30 H 0.7846 0.3164 0.4857 0.034 Uiso 1 1 calc R . .
C31 C 0.2550(4) 0.4262(4) 0.2378(3) 0.0215(12) Uani 1 1 d . . .
C32 C 0.2243(4) 0.4784(4) 0.1575(3) 0.0239(12) Uani 1 1 d . . .
H32 H 0.2674 0.4663 0.1109 0.029 Uiso 1 1 calc R . .
C33 C 0.1314(4) 0.5477(4) 0.1456(3) 0.0277(13) Uani 1 1 d . . .
H33 H 0.1115 0.5837 0.0908 0.033 Uiso 1 1 calc R . .
C34 C 0.0680(4) 0.5644(4) 0.2130(3) 0.0257(13) Uani 1 1 d . . .
H34 H 0.0042 0.6118 0.2051 0.031 Uiso 1 1 calc R . .
C35 C 0.0978(4) 0.5123(5) 0.2915(3) 0.0295(13) Uani 1 1 d . . .
H35 H 0.0531 0.5229 0.3380 0.035 Uiso 1 1 calc R . .
C36 C 0.1915(4) 0.4443(4) 0.3049(3) 0.0245(13) Uani 1 1 d . . .
H36 H 0.2117 0.4105 0.3598 0.029 Uiso 1 1 calc R . .
C37 C 0.4165(4) -0.0677(5) 0.1410(3) 0.0230(12) Uani 1 1 d . . .
C38 C 0.4025(4) -0.1852(5) 0.1800(3) 0.0255(13) Uani 1 1 d . . .
H38 H 0.4259 -0.2200 0.2338 0.031 Uiso 1 1 calc R . .
C39 C 0.3562(4) -0.2514(5) 0.1432(3) 0.0308(13) Uani 1 1 d . . .
H39 H 0.3485 -0.3312 0.1710 0.037 Uiso 1 1 calc R . .
C40 C 0.3204(4) -0.2020(5) 0.0650(3) 0.0294(14) Uani 1 1 d . . .
H40 H 0.2870 -0.2480 0.0398 0.035 Uiso 1 1 calc R . .
C41 C 0.3329(4) -0.0877(5) 0.0241(3) 0.0260(13) Uani 1 1 d . . .
H41 H 0.3100 -0.0547 -0.0300 0.031 Uiso 1 1 calc R . .
C42 C 0.3790(4) -0.0197(5) 0.0617(3) 0.0250(13) Uani 1 1 d . . .
H42 H 0.3853 0.0601 0.0336 0.030 Uiso 1 1 calc R . .
C43 C 0.9336(4) -0.0500(4) 0.2759(3) 0.0203(12) Uani 1 1 d . . .
C44 C 0.9639(4) -0.1087(4) 0.3559(3) 0.0269(13) Uani 1 1 d . . .
H44 H 0.9212 -0.0994 0.4037 0.032 Uiso 1 1 calc R . .
C45 C 1.0552(4) -0.1798(4) 0.3658(3) 0.0293(13) Uani 1 1 d . . .
H45 H 1.0750 -0.2185 0.4203 0.035 Uiso 1 1 calc R . .
C46 C 1.1185(4) -0.1955(5) 0.2966(3) 0.0338(14) Uani 1 1 d . . .
H46 H 1.1805 -0.2454 0.3038 0.041 Uiso 1 1 calc R . .
C47 C 1.0902(4) -0.1375(5) 0.2176(3) 0.0312(14) Uani 1 1 d . . .
H47 H 1.1334 -0.1466 0.1700 0.037 Uiso 1 1 calc R . .
C48 C 0.9990(4) -0.0662(4) 0.2079(3) 0.0295(13) Uani 1 1 d . . .
H48 H 0.9803 -0.0272 0.1532 0.035 Uiso 1 1 calc R . .
Zn49 Zn 0.58695(5) 0.17143(6) 0.27700(3) 0.02114(18) Uani 1 1 d . . .
O50 O 0.5410(3) 0.0761(4) 0.4050(2) 0.0272(9) Uani 1 1 d D . .
H50A H 0.582(4) 0.027(4) 0.428(3) 0.08(2) Uiso 1 1 d D . .
H50B H 0.531(5) 0.110(5) 0.438(3) 0.07(2) Uiso 1 1 d D . .
O51 O 0.3260(4) -0.1222(4) 0.4588(3) 0.0678(15) Uani 1 1 d . . .
C52 C 0.4054(6) -0.1611(7) 0.3958(4) 0.072(2) Uani 1 1 d . . .
H52A H 0.3628 -0.1963 0.3648 0.086 Uiso 1 1 calc R . .
H52B H 0.4456 -0.0945 0.3550 0.086 Uiso 1 1 calc R . .
C53 C 0.4833(8) -0.2428(9) 0.4399(5) 0.106(3) Uani 1 1 d . . .
H53A H 0.4436 -0.3074 0.4834 0.128 Uiso 1 1 calc R . .
H53B H 0.5309 -0.2730 0.4007 0.128 Uiso 1 1 calc R . .
O54 O 0.5445(5) -0.1889(5) 0.4750(3) 0.0809(17) Uani 1 1 d . . .
C55 C 0.6559(7) -0.2400(7) 0.4845(6) 0.110(4) Uani 1 1 d . . .
H55A H 0.6969 -0.2305 0.4289 0.132 Uiso 1 1 calc R . .
H55B H 0.6498 -0.3225 0.5162 0.132 Uiso 1 1 calc R . .
C56 C 0.7160(8) -0.1818(9) 0.5302(5) 0.131(5) Uani 1 1 d . . .
H56A H 0.6722 -0.1854 0.5838 0.157 Uiso 1 1 calc R . .
H56B H 0.7883 -0.2192 0.5422 0.157 Uiso 1 1 calc R . .
O57 O 0.7302(3) -0.0782(4) 0.4834(2) 0.0598(15) Uani 1 1 d . . .
C58 C 0.2003(5) 0.0065(8) 0.4790(4) 0.080(3) Uani 1 1 d . . .
H58A H 0.1675 -0.0602 0.5247 0.096 Uiso 1 1 calc R . .
H58B H 0.1390 0.0541 0.4524 0.096 Uiso 1 1 calc R . .
C59 C 0.2686(8) -0.0325(8) 0.4175(6) 0.125(4) Uani 1 1 d . . .
H59A H 0.2214 -0.0540 0.3817 0.150 Uiso 1 1 calc R . .
H59B H 0.3193 0.0289 0.3814 0.150 Uiso 1 1 calc R . .
C60 C 0.9589(4) 0.6579(5) -0.0433(3) 0.0340(14) Uani 1 1 d . . .
H60 H 0.9255 0.5985 -0.0555 0.041 Uiso 1 1 calc R . .
C61 C 1.0608(5) 0.7011(6) -0.0854(3) 0.0444(17) Uani 1 1 d . . .
H61 H 1.0978 0.6700 -0.1253 0.053 Uiso 1 1 calc R . .
C62 C 1.1085(5) 0.7899(5) -0.0690(3) 0.0440(17) Uani 1 1 d . . .
H62 H 1.1771 0.8209 -0.0989 0.053 Uiso 1 1 calc R . .
C63 C 1.0562(5) 0.8333(5) -0.0092(3) 0.0434(16) Uani 1 1 d . . .
H63 H 1.0902 0.8920 0.0035 0.052 Uiso 1 1 calc R . .
C64 C 0.9545(5) 0.7909(5) 0.0319(3) 0.0409(16) Uani 1 1 d . . .
H64 H 0.9174 0.8234 0.0710 0.049 Uiso 1 1 calc R . .
C65 C 0.9051(4) 0.7017(5) 0.0173(3) 0.0323(14) Uani 1 1 d . . .
C66 C 0.7998(5) 0.6545(5) 0.0663(3) 0.0380(15) Uani 1 1 d . . .
O67 O 0.7556(3) 0.6867(4) 0.1226(2) 0.0517(12) Uani 1 1 d . . .
O68 O 0.7582(3) 0.5720(3) 0.0446(2) 0.0425(11) Uani 1 1 d . . .
C69 C 0.6472(5) 0.5219(6) 0.0893(3) 0.0537(18) Uani 1 1 d . . .
C70A C 0.5639(7) 0.6028(8) 0.0484(5) 0.019(2) Uiso 0.50 1 d P . .
H70A H 0.5731 0.6761 0.0566 0.028 Uiso 0.50 1 calc PR . .
H70B H 0.4899 0.5728 0.0728 0.028 Uiso 0.50 1 calc PR . .
H70C H 0.5731 0.6135 -0.0115 0.028 Uiso 0.50 1 calc PR . .
C70B C 0.6405(7) 0.4136(8) 0.0802(5) 0.016(2) Uiso 0.50 1 d P . .
H70D H 0.6984 0.3638 0.1083 0.025 Uiso 0.50 1 calc PR . .
H70E H 0.6504 0.4216 0.0207 0.025 Uiso 0.50 1 calc PR . .
H70F H 0.5678 0.3801 0.1053 0.025 Uiso 0.50 1 calc PR . .

loop_
_atom_site_aniso_label
_atom_site_aniso_U_11
_atom_site_aniso_U_22
_atom_site_aniso_U_33
_atom_site_aniso_U_23
_atom_site_aniso_U_13
_atom_site_aniso_U_12
N1 0.018(2) 0.021(3) 0.021(2) -0.0071(19) -0.0038(18) 0.002(2)
N2 0.017(2) 0.020(3) 0.022(2) -0.0068(19) -0.0026(18) 0.002(2)
N3 0.017(2) 0.021(3) 0.024(2) -0.0088(19) 0.0001(18) 0.004(2)
N4 0.018(2) 0.018(3) 0.027(2) -0.0078(19) -0.0047(18) 0.0000(19)
C5 0.021(3) 0.021(3) 0.025(3) -0.006(2) -0.006(2) 0.002(2)
C6 0.023(3) 0.012(3) 0.024(3) -0.003(2) -0.004(2) -0.006(2)
C7 0.020(3) 0.022(3) 0.028(3) -0.009(2) -0.006(2) 0.005(2)
C8 0.022(3) 0.026(3) 0.034(3) -0.014(3) -0.006(2) 0.004(3)
C9 0.019(3) 0.020(3) 0.030(3) -0.005(2) -0.007(2) 0.006(2)
C10 0.020(3) 0.025(3) 0.018(2) -0.007(2) -0.002(2) 0.000(2)
C11 0.019(3) 0.028(3) 0.021(3) -0.013(2) 0.002(2) -0.004(2)
C12 0.018(3) 0.021(3) 0.019(3) -0.006(2) -0.001(2) 0.003(2)
C13 0.023(3) 0.017(3) 0.029(3) -0.005(2) -0.005(2) 0.004(2)
C14 0.024(3) 0.024(3) 0.026(3) -0.009(2) -0.006(2) 0.001(2)
C15 0.022(3) 0.021(3) 0.017(2) -0.006(2) 0.000(2) 0.000(2)
C16 0.023(3) 0.024(3) 0.017(2) -0.002(2) -0.004(2) 0.003(2)
C17 0.019(3) 0.020(3) 0.021(3) 0.001(2) 0.000(2) -0.002(2)
C18 0.024(3) 0.024(3) 0.033(3) -0.009(3) -0.009(2) -0.002(3)
C19 0.023(3) 0.022(3) 0.031(3) -0.007(2) -0.008(2) 0.002(3)
C20 0.026(3) 0.022(3) 0.024(3) -0.010(2) -0.006(2) 0.008(3)
C21 0.023(3) 0.022(3) 0.018(2) -0.004(2) -0.002(2) 0.001(2)
C22 0.021(3) 0.023(3) 0.018(3) -0.006(2) -0.003(2) 0.001(2)
C23 0.025(3) 0.028(4) 0.033(3) -0.014(3) -0.004(2) 0.003(3)
C24 0.030(3) 0.025(3) 0.032(3) -0.016(3) -0.007(2) 0.001(3)
C25 0.014(3) 0.025(3) 0.033(3) -0.012(3) -0.003(2) 0.002(2)
C26 0.025(3) 0.022(3) 0.034(3) -0.012(3) -0.007(2) 0.004(3)
C27 0.025(3) 0.019(3) 0.038(3) -0.011(2) -0.004(2) -0.001(2)
C28 0.019(3) 0.030(4) 0.034(3) -0.017(3) -0.008(2) 0.001(3)
C29 0.031(3) 0.033(4) 0.029(3) -0.008(3) -0.009(2) 0.007(3)
C30 0.029(3) 0.029(3) 0.031(3) -0.012(3) -0.009(2) 0.000(3)
C31 0.022(3) 0.019(3) 0.027(3) -0.008(2) -0.011(2) 0.000(2)
C32 0.025(3) 0.023(3) 0.025(3) -0.010(2) -0.001(2) -0.002(2)
C33 0.024(3) 0.028(3) 0.031(3) -0.006(2) -0.012(2) 0.000(3)
C34 0.025(3) 0.023(3) 0.035(3) -0.015(2) -0.013(2) 0.011(3)
C35 0.026(3) 0.033(4) 0.032(3) -0.013(3) -0.003(2) 0.004(3)
C36 0.023(3) 0.026(3) 0.022(3) -0.005(2) -0.004(2) 0.003(3)
C37 0.018(3) 0.025(3) 0.030(3) -0.015(2) 0.001(2) 0.000(2)
C38 0.027(3) 0.026(3) 0.025(3) -0.010(2) -0.004(2) 0.003(3)
C39 0.037(3) 0.024(3) 0.034(3) -0.013(3) -0.004(3) -0.002(3)
C40 0.029(3) 0.035(4) 0.027(3) -0.013(3) -0.005(2) -0.006(3)
C41 0.021(3) 0.037(4) 0.020(3) -0.008(3) -0.005(2) -0.006(3)
C42 0.022(3) 0.025(3) 0.028(3) -0.009(2) -0.006(2) 0.000(2)
C43 0.022(3) 0.014(3) 0.028(3) -0.012(2) -0.002(2) 0.000(2)
C44 0.024(3) 0.026(3) 0.031(3) -0.009(2) -0.003(2) 0.001(3)
C45 0.026(3) 0.019(3) 0.041(3) -0.006(3) -0.010(3) -0.001(3)
C46 0.025(3) 0.028(4) 0.052(4) -0.018(3) -0.006(3) 0.005(3)
C47 0.027(3) 0.033(4) 0.038(3) -0.018(3) -0.003(2) 0.000(3)
C48 0.036(3) 0.021(3) 0.034(3) -0.011(3) -0.010(3) 0.005(3)
Zn49 0.0198(3) 0.0201(4) 0.0245(3) -0.0085(3) -0.0036(2) 0.0013(3)
O50 0.029(2) 0.028(2) 0.025(2) -0.0087(19) -0.0030(17) 0.0035(19)
O51 0.089(4) 0.046(3) 0.062(3) 0.004(3) -0.037(3) -0.021(3)
C52 0.087(6) 0.107(7) 0.029(4) -0.031(4) 0.011(4) -0.057(5)
C53 0.111(8) 0.136(10) 0.085(7) -0.066(7) 0.018(6) 0.004(7)
O54 0.094(4) 0.071(4) 0.097(4) -0.063(3) 0.024(3) -0.031(3)
C55 0.097(8) 0.024(5) 0.162(10) -0.008(5) 0.090(7) 0.015(5)
C56 0.116(9) 0.113(10) 0.080(7) 0.050(6) 0.050(6) 0.083(8)
O57 0.054(3) 0.086(4) 0.034(2) -0.014(3) -0.013(2) 0.037(3)
C58 0.032(4) 0.176(10) 0.044(4) -0.054(5) -0.014(3) 0.040(5)
C59 0.155(9) 0.085(7) 0.126(8) 0.014(6) -0.101(8) -0.058(7)
C60 0.043(4) 0.030(4) 0.032(3) -0.013(3) -0.009(3) 0.003(3)
C61 0.037(4) 0.060(5) 0.033(3) -0.012(3) -0.007(3) 0.010(4)
C62 0.051(4) 0.043(5) 0.030(3) 0.003(3) -0.013(3) -0.008(3)
C63 0.051(4) 0.037(4) 0.041(4) -0.006(3) -0.016(3) -0.005(3)
C64 0.052(4) 0.035(4) 0.042(3) -0.017(3) -0.022(3) 0.008(3)
C65 0.037(3) 0.027(4) 0.027(3) 0.000(3) -0.012(3) 0.004(3)
C66 0.051(4) 0.038(4) 0.027(3) -0.012(3) -0.009(3) 0.005(3)
O67 0.062(3) 0.055(3) 0.045(2) -0.029(2) 0.007(2) -0.006(2)
O68 0.055(3) 0.042(3) 0.035(2) -0.020(2) -0.002(2) -0.006(2)
C69 0.059(4) 0.056(5) 0.042(4) -0.017(3) 0.023(3) -0.032(4)

loop_
_geom_bond_atom_site_label_1
_geom_bond_atom_site_label_2
_geom_bond_distance
_geom_bond_site_symmetry_2
_geom_bond_publ_flag
Zn49 N2 2.063(4) . ?
Zn49 N1 2.066(4) . ?
Zn49 N4 2.070(4) . ?
Zn49 N3 2.072(4) . ?
Zn49 O50 2.130(4) . ?
N1 C7 1.367(6) . ?
N1 C10 1.380(5) . ?
N2 C12 1.385(5) . ?
N2 C15 1.392(6) . ?
N3 C20 1.375(5) . ?
N3 C17 1.387(6) . ?
N4 C5 1.371(6) . ?
N4 C22 1.399(5) . ?
C5 C6 1.402(6) . ?
C5 C24 1.449(6) . ?
C6 C7 1.414(6) . ?
C6 C25 1.503(7) . ?
C7 C8 1.457(6) . ?
C8 C9 1.347(6) . ?
C9 C10 1.444(7) . ?
C10 C11 1.392(7) . ?
C11 C12 1.405(6) . ?
C11 C43 1.500(6) . ?
C12 C13 1.432(7) . ?
C13 C14 1.359(6) . ?
C14 C15 1.439(6) . ?
C15 C16 1.401(6) . ?
C16 C17 1.419(6) . ?
C16 C37 1.497(7) . ?
C17 C18 1.447(6) . ?
C18 C19 1.331(6) . ?
C19 C20 1.458(7) . ?
C20 C21 1.394(7) . ?
C21 C22 1.409(6) . ?
C21 C31 1.529(6) . ?
C22 C23 1.440(7) . ?
C23 C24 1.351(6) . ?
C25 C26 1.383(7) . ?
C25 C30 1.400(6) . ?
C26 C27 1.389(7) . ?
C27 C28 1.395(6) . ?
C28 C29 1.379(7) . ?
C29 C30 1.379(7) . ?
C31 C36 1.379(6) . ?
C31 C32 1.398(6) . ?
C32 C33 1.386(6) . ?
C33 C34 1.376(6) . ?
C34 C35 1.367(6) . ?
C35 C36 1.387(6) . ?
C37 C38 1.398(7) . ?
C37 C42 1.412(6) . ?
C38 C39 1.364(7) . ?
C39 C40 1.387(6) . ?
C40 C41 1.366(7) . ?
C41 C42 1.389(7) . ?
C43 C48 1.394(6) . ?
C43 C44 1.405(6) . ?
C44 C45 1.382(6) . ?
C45 C46 1.396(7) . ?
C46 C47 1.380(6) . ?
C47 C48 1.382(6) . ?
O51 C59 1.328(9) . ?
O51 C52 1.541(7) . ?
C52 C53 1.444(10) . ?
C53 O54 1.335(10) . ?
O54 C55 1.477(9) . ?
C55 C56 1.492(13) . ?
C56 O57 1.276(10) . ?
O57 C58 1.581(9) 2_656 ?
C58 C59 1.456(11) . ?
C58 O57 1.581(9) 2_656 ?
C60 C61 1.389(8) . ?
C60 C65 1.405(7) . ?
C61 C62 1.391(8) . ?
C62 C63 1.384(8) . ?
C63 C64 1.380(8) . ?
C64 C65 1.390(8) . ?
C65 C66 1.472(8) . ?
C66 O67 1.219(6) . ?
C66 O68 1.337(7) . ?
O68 C69 1.517(7) . ?
C69 C70B 1.413(11) . ?
C69 C70A 1.466(9) . ?
